data_2208777
loop_
_publ_author_name
'Jun-Fei Li'
'Hai-Bin Song'
'You-Quan Zhu'
'Hua-Zheng Yang'

_publ_section_title
;Ethyl
 1-[5-amino-1-<i>tert</i>-butyl-3-(methylsulfanyl)-1<i>H</i>-pyrazole-4-carbonyl]-5-methyl-3-(methylsulfanyl)-1<i>H</i>-pyrazole-4-carboxylate
;
_journal_coeditor_code AC2011
_journal_issue 5
_journal_name_full 'Acta Crystallographica Section E'
_journal_page_first o1679
_journal_page_last o1681
_journal_paper_doi 10.1107/S1600536806011500
_journal_volume 62
_journal_year 2006
_chemical_formula_iupac 'C17 H25 N5 O3 S2'
_chemical_formula_moiety 'C17 H25 N5 O3 S2'
_chemical_formula_sum 'C17 H25 N5 O3 S2'
_chemical_formula_weight 411.54
_chemical_name_systematic
;
Ethyl
1-[5-amino-1-tert-butyl-3-(methylsulfanyl)-1H-pyrazole-4-carbonyl]-5-methyl-
3-(methylsulfanyl)-1H-pyrazole-4-carboxylate
;
_space_group_IT_number 14
_symmetry_cell_setting monoclinic
_symmetry_space_group_name_Hall '-P 2ybc'
_symmetry_space_group_name_H-M 'P 1 21/c 1'
_atom_sites_solution_hydrogens geom
_atom_sites_solution_primary direct
_atom_sites_solution_secondary difmap
_cell_angle_alpha 90.00
_cell_angle_beta 105.976(2)
_cell_angle_gamma 90.00
_cell_formula_units_Z 4
_cell_length_a 9.3972(14)
_cell_length_b 22.870(3)
_cell_length_c 10.4065(16)
_cell_measurement_reflns_used 4518
_cell_measurement_temperature 294(2)
_cell_measurement_theta_max 26.44
_cell_measurement_theta_min 2.25
_cell_volume 2150.1(5)
_computing_cell_refinement SMART
_computing_data_collection 'SMART (Bruker, 1999)'
_computing_data_reduction 'SAINT (Bruker, 1999)'
_computing_molecular_graphics 'SHELXTL (Bruker, 1999)'
_computing_publication_material SHELXTL
_computing_structure_refinement 'SHELXL97 (Sheldrick, 1997)'
_computing_structure_solution 'SHELXS97 (Sheldrick, 1997)'
_diffrn_ambient_temperature 294(2)
_diffrn_measured_fraction_theta_full 0.994
_diffrn_measured_fraction_theta_max 0.994
_diffrn_measurement_device_type 'Bruker SMART CCD area-detector'
_diffrn_measurement_method '\f and \w'
_diffrn_radiation_monochromator graphite
_diffrn_radiation_source 'fine-focus sealed tube'
_diffrn_radiation_type MoK\a
_diffrn_radiation_wavelength 0.71073
_diffrn_reflns_av_R_equivalents 0.0333
_diffrn_reflns_av_sigmaI/netI 0.0403
_diffrn_reflns_limit_h_max 11
_diffrn_reflns_limit_h_min -11
_diffrn_reflns_limit_k_max 19
_diffrn_reflns_limit_k_min -28
_diffrn_reflns_limit_l_max 9
_diffrn_reflns_limit_l_min -13
_diffrn_reflns_number 12099
_diffrn_reflns_theta_full 26.49
_diffrn_reflns_theta_max 26.49
_diffrn_reflns_theta_min 2.22
_diffrn_standards_decay_% 0
_diffrn_standards_interval_count 0
_diffrn_standards_interval_time 0
_diffrn_standards_number 0
_exptl_absorpt_coefficient_mu 0.274
_exptl_absorpt_correction_T_max 0.968
_exptl_absorpt_correction_T_min 0.940
_exptl_absorpt_correction_type multi-scan
_exptl_absorpt_process_details '(SADABS; Sheldrick, 1996)'
_exptl_crystal_colour colorless
_exptl_crystal_density_diffrn 1.271
_exptl_crystal_density_method 'not measured'
_exptl_crystal_description block
_exptl_crystal_F_000 872
_exptl_crystal_size_max 0.20
_exptl_crystal_size_mid 0.16
_exptl_crystal_size_min 0.12
_refine_diff_density_max 0.268
_refine_diff_density_min -0.252
_refine_ls_extinction_coef 0.0097(11)
_refine_ls_extinction_expression Fc^*^=kFc[1+0.001xFc^2^\l^3^/sin(2\q)]^-1/4^
_refine_ls_extinction_method SHELXL97
_refine_ls_goodness_of_fit_ref 1.033
_refine_ls_hydrogen_treatment mixed
_refine_ls_matrix_type full
_refine_ls_number_parameters 270
_refine_ls_number_reflns 4426
_refine_ls_number_restraints 14
_refine_ls_restrained_S_all 1.043
_refine_ls_R_factor_all 0.0663
_refine_ls_R_factor_gt 0.0430
_refine_ls_shift/su_max 0.001
_refine_ls_shift/su_mean 0.000
_refine_ls_structure_factor_coef Fsqd
_refine_ls_weighting_details 'calc w=1/[\s^2^(Fo^2^)+(0.0506P)^2^+0.8773P] where P=(Fo^2^+2Fc^2^)/3'
_refine_ls_weighting_scheme calc
_refine_ls_wR_factor_gt 0.1043
_refine_ls_wR_factor_ref 0.1174
_reflns_number_gt 3188
_reflns_number_total 4426
_reflns_threshold_expression I>2\s(I)
_cod_data_source_file ac2011.cif
_cod_data_source_block I
_cod_depositor_comments
;
The following automatic conversions were performed:
'_symmetry_cell_setting' value 'Monoclinic' changed to 'monoclinic'
according to '/home/saulius/struct/CIF-dictionaries/cif_core.dic'
dictionary named 'cif_core.dic' version 2.4.1 from 2010-06-29.

Automatic conversion script
Id: cif_fix_enum 1527 2010-12-29 10:47:43Z saulius 

The following automatic conversions were performed:

'_symmetry_cell_setting' value 'Monoclinic' changed to 'monoclinic'
according to /home/saulius/struct/CIF-dictionaries/cif_core.dic
dictionary named 'cif_core.dic' version 2.4.1 from 2010-06-29.

Automatic conversion script
Id: cif_fix_values 1715 2011-07-08 13:25:40Z adriana 
;
_cod_original_cell_volume 2150.1(6)
_cod_original_sg_symbol_H-M 'P 21/c'
_cod_database_code 2208777
_cod_database_fobs_code 2208777

loop_
_symmetry_equiv_pos_as_xyz
'x, y, z'
'-x, y+1/2, -z+1/2'
'-x, -y, -z'
'x, -y-1/2, z-1/2'

loop_
_atom_site_type_symbol
_atom_site_label
_atom_site_fract_x
_atom_site_fract_y
_atom_site_fract_z
_atom_site_U_iso_or_equiv
_atom_site_adp_type
_atom_site_calc_flag
_atom_site_refinement_flags
_atom_site_occupancy
_atom_site_disorder_assembly
_atom_site_disorder_group
S S1 0.92761(7) 0.70418(3) 0.13797(8) 0.0656(2) Uani d D 1 . .
S S2 1.26585(6) 0.57454(3) 0.32655(6) 0.0595(2) Uani d . 1 A .
O O1 0.62341(17) 0.53735(7) 0.09893(16) 0.0559(5) Uani d . 1 A .
O O2 0.98514(16) 0.57696(7) 0.63008(13) 0.0443(4) Uani d . 1 A .
O O3 1.21248(16) 0.57262(8) 0.60173(14) 0.0514(4) Uani d . 1 A .
N N1 0.4636(2) 0.58976(9) -0.1444(2) 0.0472(5) Uani d . 1 A .
H H1A 0.406(3) 0.5929(11) -0.222(3) 0.055(7) Uiso d . 1 . .
H H1B 0.475(3) 0.5573(11) -0.100(3) 0.052(7) Uiso d . 1 . .
N N2 0.57795(18) 0.68268(8) -0.15333(17) 0.0381(4) Uani d . 1 A .
N N3 0.70151(19) 0.71360(8) -0.08017(19) 0.0448(5) Uani d . 1 . .
N N4 0.84380(17) 0.57749(7) 0.21711(15) 0.0350(4) Uani d . 1 A .
N N5 0.97877(17) 0.57748(8) 0.18924(16) 0.0388(4) Uani d . 1 A .
C C1 0.4786(3) 0.71036(10) -0.2749(2) 0.0487(6) Uani d . 1 . .
C C2 0.3228(3) 0.71312(13) -0.2592(3) 0.0724(8) Uani d . 1 A .
H H2A 0.2859 0.6742 -0.2560 0.109 Uiso calc R 1 . .
H H2B 0.2596 0.7336 -0.3338 0.109 Uiso calc R 1 . .
H H2C 0.3243 0.7333 -0.1779 0.109 Uiso calc R 1 . .
C C3 0.4856(4) 0.67481(14) -0.3965(3) 0.0795(9) Uani d . 1 A .
H H3A 0.5840 0.6765 -0.4066 0.119 Uiso calc R 1 . .
H H3B 0.4169 0.6906 -0.4748 0.119 Uiso calc R 1 . .
H H3C 0.4602 0.6349 -0.3847 0.119 Uiso calc R 1 . .
C C4 0.5316(3) 0.77288(12) -0.2858(3) 0.0715(8) Uani d . 1 A .
H H4A 0.5235 0.7951 -0.2099 0.107 Uiso calc R 1 . .
H H4B 0.4715 0.7906 -0.3662 0.107 Uiso calc R 1 . .
H H4C 0.6329 0.7722 -0.2882 0.107 Uiso calc R 1 . .
C C5 0.5694(2) 0.63003(9) -0.09820(19) 0.0330(4) Uani d . 1 . .
C C6 0.69136(19) 0.62546(8) 0.01742(18) 0.0313(4) Uani d . 1 A .
C C7 0.7676(2) 0.67966(9) 0.0196(2) 0.0381(5) Uani d . 1 A .
C C8 0.9258(11) 0.7782(3) 0.0688(19) 0.079(3) Uani d PDU 0.61(3) A 1
H H8A 0.9339 0.7758 -0.0210 0.119 Uiso calc PR 0.61(3) A 1
H H8B 1.0077 0.8002 0.1227 0.119 Uiso calc PR 0.61(3) A 1
H H8C 0.8348 0.7974 0.0687 0.119 Uiso calc PR 0.61(3) A 1
C C8' 0.9118(14) 0.7815(3) 0.133(3) 0.067(4) Uani d PDU 0.39(3) A 2
H H8'1 0.9127 0.7953 0.0459 0.100 Uiso calc PR 0.39(3) A 2
H H8'2 0.9935 0.7983 0.1991 0.100 Uiso calc PR 0.39(3) A 2
H H8'3 0.8206 0.7928 0.1506 0.100 Uiso calc PR 0.39(3) A 2
C C9 0.7101(2) 0.57774(9) 0.10579(19) 0.0347(4) Uani d . 1 . .
C C10 0.7206(2) 0.57544(11) 0.3999(2) 0.0469(5) Uani d . 1 A .
H H10A 0.6383 0.5917 0.3332 0.070 Uiso d R 1 . .
H H10B 0.7399 0.5987 0.4796 0.070 Uiso d R 1 . .
H H10C 0.6976 0.5361 0.4198 0.070 Uiso d R 1 . .
C C11 0.8541(2) 0.57519(9) 0.34895(19) 0.0332(4) Uani d . 1 . .
C C12 1.0046(2) 0.57463(9) 0.41263(19) 0.0336(4) Uani d . 1 A .
C C13 1.0757(2) 0.57557(9) 0.30863(19) 0.0365(5) Uani d . 1 . .
C C14 1.2664(3) 0.57944(16) 0.1538(3) 0.0788(9) Uani d . 1 . .
H H14A 1.2179 0.5458 0.1062 0.118 Uiso calc R 1 A .
H H14B 1.3667 0.5809 0.1483 0.118 Uiso calc R 1 . .
H H14C 1.2150 0.6142 0.1148 0.118 Uiso calc R 1 . .
C C15 1.0797(2) 0.57446(9) 0.55597(19) 0.0353(4) Uani d . 1 . .
C C16 1.0455(3) 0.57582(11) 0.77412(19) 0.0461(5) Uani d . 1 . .
H H16A 1.1124 0.6085 0.8036 0.055 Uiso calc R 1 A .
H H16B 1.0997 0.5398 0.8020 0.055 Uiso calc R 1 . .
C C17 0.9185(3) 0.57986(15) 0.8317(3) 0.0761(9) Uani d . 1 A .
H H17A 0.8702 0.6169 0.8088 0.114 Uiso calc R 1 . .
H H17B 0.9531 0.5764 0.9272 0.114 Uiso calc R 1 . .
H H17C 0.8497 0.5489 0.7966 0.114 Uiso calc R 1 . .

loop_
_atom_site_aniso_label
_atom_site_aniso_U_11
_atom_site_aniso_U_22
_atom_site_aniso_U_33
_atom_site_aniso_U_12
_atom_site_aniso_U_13
_atom_site_aniso_U_23
S1 0.0374(3) 0.0461(4) 0.0933(5) -0.0076(3) -0.0155(3) -0.0151(3)
S2 0.0282(3) 0.1034(6) 0.0438(3) -0.0030(3) 0.0048(2) -0.0061(3)
O1 0.0504(9) 0.0548(11) 0.0489(9) -0.0211(8) -0.0090(7) 0.0142(8)
O2 0.0408(8) 0.0612(10) 0.0280(7) 0.0075(7) 0.0046(6) -0.0020(7)
O3 0.0346(8) 0.0788(12) 0.0338(8) -0.0013(7) -0.0022(6) -0.0013(7)
N1 0.0419(10) 0.0476(13) 0.0382(11) -0.0147(9) -0.0124(8) 0.0089(9)
N2 0.0327(9) 0.0384(10) 0.0395(9) -0.0051(7) 0.0036(7) 0.0054(8)
N3 0.0338(9) 0.0385(11) 0.0574(12) -0.0085(8) 0.0049(8) 0.0023(9)
N4 0.0272(8) 0.0455(10) 0.0286(8) -0.0005(7) 0.0018(6) -0.0012(7)
N5 0.0285(8) 0.0556(12) 0.0305(9) -0.0023(8) 0.0053(7) -0.0018(8)
C1 0.0464(13) 0.0490(14) 0.0442(13) -0.0033(10) 0.0018(10) 0.0146(10)
C2 0.0436(14) 0.0681(19) 0.095(2) 0.0081(12) 0.0009(14) 0.0229(16)
C3 0.108(2) 0.086(2) 0.0399(14) -0.0124(18) 0.0134(15) 0.0065(14)
C4 0.0748(18) 0.0574(17) 0.0712(18) -0.0071(14) 0.0017(15) 0.0289(14)
C5 0.0288(9) 0.0370(11) 0.0315(10) -0.0032(8) 0.0054(8) -0.0003(8)
C6 0.0252(9) 0.0346(11) 0.0314(10) -0.0025(8) 0.0034(7) -0.0034(8)
C7 0.0260(9) 0.0363(12) 0.0481(12) -0.0031(8) 0.0039(9) -0.0070(9)
C8 0.057(3) 0.042(3) 0.117(7) -0.013(2) -0.013(4) -0.015(3)
C8' 0.043(4) 0.049(5) 0.094(8) -0.010(3) -0.004(5) -0.029(4)
C9 0.0281(9) 0.0425(12) 0.0290(10) -0.0027(9) 0.0004(8) -0.0043(8)
C10 0.0368(11) 0.0629(16) 0.0398(12) 0.0059(10) 0.0082(9) -0.0003(10)
C11 0.0312(10) 0.0352(11) 0.0304(10) 0.0019(8) 0.0039(8) -0.0031(8)
C12 0.0306(10) 0.0371(11) 0.0300(10) 0.0018(8) 0.0031(8) -0.0045(8)
C13 0.0283(9) 0.0462(13) 0.0322(10) -0.0012(9) 0.0035(8) -0.0036(9)
C14 0.0483(15) 0.138(3) 0.0557(16) -0.0093(16) 0.0241(13) -0.0028(17)
C15 0.0356(10) 0.0360(11) 0.0308(10) 0.0019(8) 0.0035(8) -0.0036(8)
C16 0.0532(13) 0.0549(15) 0.0271(10) 0.0045(11) 0.0058(9) -0.0012(9)
C17 0.076(2) 0.112(3) 0.0444(15) 0.0106(17) 0.0238(14) 0.0002(15)

loop_
_atom_type_symbol
_atom_type_description
_atom_type_scat_dispersion_real
_atom_type_scat_dispersion_imag
_atom_type_scat_source
C C 0.0033 0.0016 'International Tables Vol C Tables 4.2.6.8 and 6.1.1.4'
H H 0.0000 0.0000 'International Tables Vol C Tables 4.2.6.8 and 6.1.1.4'
N N 0.0061 0.0033 'International Tables Vol C Tables 4.2.6.8 and 6.1.1.4'
O O 0.0106 0.0060 'International Tables Vol C Tables 4.2.6.8 and 6.1.1.4'
S S 0.1246 0.1234 'International Tables Vol C Tables 4.2.6.8 and 6.1.1.4'

loop_
_geom_angle_atom_site_label_1
_geom_angle_atom_site_label_2
_geom_angle_atom_site_label_3
_geom_angle
_geom_angle_publ_flag
C7 S1 C8' 104.4(5) no
C7 S1 C8 96.1(3) no
C8' S1 C8 22.8(4) no
C13 S2 C14 100.17(11) no
C15 O2 C16 117.74(16) no
C5 N1 H1A 120.1(17) no
C5 N1 H1B 115.1(16) no
H1A N1 H1B 123(2) no
C5 N2 N3 111.08(16) no
C5 N2 C1 130.16(17) no
N3 N2 C1 118.76(17) no
C7 N3 N2 105.95(17) no
C11 N4 N5 113.69(15) no
C11 N4 C9 127.86(16) no
N5 N4 C9 118.41(15) no
C13 N5 N4 103.77(15) no
N2 C1 C2 108.90(19) no
N2 C1 C3 108.6(2) no
C2 C1 C3 112.0(2) no
N2 C1 C4 108.65(18) no
C2 C1 C4 108.2(2) no
C3 C1 C4 110.4(2) no
C1 C2 H2A 109.5 no
C1 C2 H2B 109.5 no
H2A C2 H2B 109.5 no
C1 C2 H2C 109.5 no
H2A C2 H2C 109.5 no
H2B C2 H2C 109.5 no
C1 C3 H3A 109.5 no
C1 C3 H3B 109.5 no
H3A C3 H3B 109.5 no
C1 C3 H3C 109.5 no
H3A C3 H3C 109.5 no
H3B C3 H3C 109.5 no
C1 C4 H4A 109.5 no
C1 C4 H4B 109.5 no
H4A C4 H4B 109.5 no
C1 C4 H4C 109.5 no
H4A C4 H4C 109.5 no
H4B C4 H4C 109.5 no
N1 C5 N2 125.86(18) no
N1 C5 C6 126.78(19) yes
N2 C5 C6 107.36(16) no
C9 C6 C5 122.55(17) yes
C9 C6 C7 133.70(17) no
C5 C6 C7 103.53(16) no
N3 C7 C6 112.07(17) no
N3 C7 S1 119.74(16) no
C6 C7 S1 128.16(16) no
S1 C8 H8A 109.5 no
S1 C8 H8B 109.5 no
S1 C8 H8C 109.5 no
S1 C8' H8'1 109.5 no
S1 C8' H8'2 109.5 no
H8'1 C8' H8'2 109.5 no
S1 C8' H8'3 109.5 no
H8'1 C8' H8'3 109.5 no
H8'2 C8' H8'3 109.5 no
O1 C9 C6 125.98(17) yes
O1 C9 N4 117.35(18) no
C6 C9 N4 116.65(17) no
C11 C10 H10A 109.5 no
C11 C10 H10B 109.4 no
H10A C10 H10B 109.5 no
C11 C10 H10C 109.5 no
H10A C10 H10C 109.5 no
H10B C10 H10C 109.5 no
N4 C11 C12 105.33(17) no
N4 C11 C10 121.98(17) no
C12 C11 C10 132.65(18) no
C11 C12 C13 105.53(17) no
C11 C12 C15 128.99(18) no
C13 C12 C15 125.47(17) no
N5 C13 C12 111.66(17) no
N5 C13 S2 121.37(15) no
C12 C13 S2 126.97(15) no
S2 C14 H14A 109.5 no
S2 C14 H14B 109.5 no
H14A C14 H14B 109.5 no
S2 C14 H14C 109.5 no
H14A C14 H14C 109.5 no
H14B C14 H14C 109.5 no
O3 C15 O2 123.80(18) no
O3 C15 C12 123.91(19) no
O2 C15 C12 112.29(17) no
O2 C16 C17 106.75(19) no
O2 C16 H16A 110.4 no
C17 C16 H16A 110.4 no
O2 C16 H16B 110.4 no
C17 C16 H16B 110.4 no
H16A C16 H16B 108.6 no
C16 C17 H17A 109.5 no
C16 C17 H17B 109.5 no
H17A C17 H17B 109.5 no
C16 C17 H17C 109.5 no
H17A C17 H17C 109.5 no
H17B C17 H17C 109.5 no

loop_
_geom_bond_atom_site_label_1
_geom_bond_atom_site_label_2
_geom_bond_distance
_geom_bond_publ_flag
S1 C7 1.753(2) no
S1 C8' 1.774(8) no
S1 C8 1.838(6) no
S2 C13 1.745(2) no
S2 C14 1.803(3) no
O1 C9 1.221(2) yes
O2 C15 1.328(2) no
O2 C16 1.450(2) no
O3 C15 1.208(2) no
N1 C5 1.344(3) yes
N1 H1A 0.84(3) no
N1 H1B 0.87(3) no
N2 C5 1.346(3) no
N2 N3 1.393(2) no
N2 C1 1.491(3) no
N3 C7 1.308(3) no
N4 C11 1.350(2) no
N4 N5 1.377(2) no
N4 C9 1.456(2) no
N5 C13 1.324(2) no
C1 C2 1.519(4) no
C1 C3 1.521(4) no
C1 C4 1.528(3) no
C2 H2A 0.9600 no
C2 H2B 0.9600 no
C2 H2C 0.9600 no
C3 H3A 0.9600 no
C3 H3B 0.9600 no
C3 H3C 0.9600 no
C4 H4A 0.9600 no
C4 H4B 0.9600 no
C4 H4C 0.9600 no
C5 C6 1.419(3) yes
C6 C9 1.407(3) yes
C6 C7 1.429(3) no
C8 H8A 0.9600 no
C8 H8B 0.9600 no
C8 H8C 0.9600 no
C8' H8'1 0.9600 no
C8' H8'2 0.9600 no
C8' H8'3 0.9600 no
C10 C11 1.490(3) no
C10 H10A 0.9600 no
C10 H10B 0.9600 no
C10 H10C 0.9600 no
C11 C12 1.387(3) no
C12 C13 1.420(3) no
C12 C15 1.464(3) no
C14 H14A 0.9600 no
C14 H14B 0.9600 no
C14 H14C 0.9600 no
C16 C17 1.479(4) no
C16 H16A 0.9700 no
C16 H16B 0.9700 no
C17 H17A 0.9600 no
C17 H17B 0.9600 no
C17 H17C 0.9600 no

loop_
_geom_hbond_atom_site_label_D
_geom_hbond_atom_site_label_H
_geom_hbond_atom_site_label_A
_geom_hbond_site_symmetry_A
_geom_hbond_distance_DH
_geom_hbond_distance_HA
_geom_hbond_distance_DA
_geom_hbond_angle_DHA
_geom_hbond_publ_flag
N1 H1A O3 1_454 0.84(3) 2.25(3) 3.045(2) 158(2) yes
N1 H1B O1 . 0.87(3) 2.20(3) 2.830(3) 129(2) yes
N1 H1B O1 3_665 0.87(3) 2.35(3) 3.091(3) 143(2) yes

loop_
_geom_torsion_atom_site_label_1
_geom_torsion_atom_site_label_2
_geom_torsion_atom_site_label_3
_geom_torsion_atom_site_label_4
_geom_torsion
_geom_torsion_publ_flag
C5 N2 N3 C7 -0.2(2) no
C1 N2 N3 C7 179.88(19) no
C11 N4 N5 C13 -0.5(2) no
C9 N4 N5 C13 -178.31(17) no
C5 N2 C1 C2 57.4(3) no
N3 N2 C1 C2 -122.7(2) no
C5 N2 C1 C3 -64.9(3) no
N3 N2 C1 C3 115.1(2) no
C5 N2 C1 C4 175.0(2) no
N3 N2 C1 C4 -5.0(3) no
N3 N2 C5 N1 180.0(2) no
C1 N2 C5 N1 0.0(4) no
N3 N2 C5 C6 0.5(2) no
C1 N2 C5 C6 -179.5(2) no
N1 C5 C6 C9 -4.8(3) yes
N2 C5 C6 C9 174.66(18) yes
N1 C5 C6 C7 179.9(2) yes
N2 C5 C6 C7 -0.6(2) yes
N2 N3 C7 C6 -0.3(2) no
N2 N3 C7 S1 -178.54(14) no
C9 C6 C7 N3 -173.9(2) no
C5 C6 C7 N3 0.6(2) no
C9 C6 C7 S1 4.1(3) no
C5 C6 C7 S1 178.65(16) no
C8' S1 C7 N3 25.9(9) no
C8 S1 C7 N3 4.3(7) no
C8' S1 C7 C6 -152.1(9) no
C8 S1 C7 C6 -173.7(7) no
C5 C6 C9 O1 -4.2(3) yes
C7 C6 C9 O1 169.5(2) yes
C5 C6 C9 N4 177.32(17) yes
C7 C6 C9 N4 -9.0(3) yes
C11 N4 C9 O1 -56.0(3) no
N5 N4 C9 O1 121.4(2) no
C11 N4 C9 C6 122.6(2) no
N5 N4 C9 C6 -59.9(2) no
N5 N4 C11 C12 1.1(2) no
C9 N4 C11 C12 178.61(18) no
N5 N4 C11 C10 179.34(18) no
C9 N4 C11 C10 -3.1(3) no
N4 C11 C12 C13 -1.1(2) no
C10 C11 C12 C13 -179.2(2) no
N4 C11 C12 C15 177.60(19) no
C10 C11 C12 C15 -0.4(4) no
N4 N5 C13 C12 -0.3(2) no
N4 N5 C13 S2 179.80(15) no
C11 C12 C13 N5 0.9(2) no
C15 C12 C13 N5 -177.88(19) no
C11 C12 C13 S2 -179.17(16) no
C15 C12 C13 S2 2.0(3) no
C14 S2 C13 N5 2.0(2) no
C14 S2 C13 C12 -177.9(2) no
C16 O2 C15 O3 -1.7(3) no
C16 O2 C15 C12 178.70(17) no
C11 C12 C15 O3 178.3(2) no
C13 C12 C15 O3 -3.3(3) no
C11 C12 C15 O2 -2.2(3) no
C13 C12 C15 O2 176.31(19) no
C15 O2 C16 C17 179.3(2) no
